data_7008522
loop_
_publ_author_name
'Aragoni, M. Carla'
'Arca, Massimiliano'
'Demartin, Francesco'
'Devillanova, Francesco A.'
'Garau, Alessandra'
'Isaia, Francesco'
'Lippolis, Vito'
'Verani, Gaetano'

_publ_section_title
;
 DFT calculations, structural and spectroscopic studies on the products
 formed between IBr and N,N'-dimethylbenzoimidazole-2(3H)-thione and
 -2(3H)-selone.
;
_journal_issue 13
_journal_name_full 'Dalton transactions (Cambridge, England : 2003)'
_journal_page_first 2252
_journal_page_last 2258
_journal_paper_doi 10.1039/b503883a
_journal_year 2005
_chemical_formula_sum 'C9 H10 Br I N2 S'
_chemical_formula_weight 385.06
_chemical_name_systematic
;
?
;
_space_group_IT_number 14
_symmetry_cell_setting monoclinic
_symmetry_space_group_name_Hall '-P 2yn'
_symmetry_space_group_name_H-M 'P 1 21/n 1'
_atom_sites_solution_hydrogens geom
_atom_sites_solution_primary direct
_atom_sites_solution_secondary difmap
_audit_creation_method SHELXL-97
_cell_angle_alpha 90.00
_cell_angle_beta 95.60(2)
_cell_angle_gamma 90.00
_cell_formula_units_Z 4
_cell_length_a 7.221(2)
_cell_length_b 9.820(2)
_cell_length_c 17.157(3)
_cell_measurement_reflns_used 25
_cell_measurement_temperature 293(2)
_cell_measurement_theta_max 12.47
_cell_measurement_theta_min 9.02
_cell_volume 1210.8(5)
_computing_structure_refinement 'SHELXL-97 (Sheldrick, 1997)'
_diffrn_ambient_temperature 293(2)
_diffrn_measured_fraction_theta_full 0.998
_diffrn_measured_fraction_theta_max 0.998
_diffrn_measurement_device_type 'CAD4 diffractometer'
_diffrn_measurement_method 'omega scan'
_diffrn_radiation_monochromator graphite
_diffrn_radiation_source 'fine-focus sealed tube'
_diffrn_radiation_type MoK\a
_diffrn_radiation_wavelength 0.71073
_diffrn_reflns_av_R_equivalents 0.0000
_diffrn_reflns_av_sigmaI/netI 0.0213
_diffrn_reflns_limit_h_max 8
_diffrn_reflns_limit_h_min 0
_diffrn_reflns_limit_k_max 11
_diffrn_reflns_limit_k_min 0
_diffrn_reflns_limit_l_max 20
_diffrn_reflns_limit_l_min -20
_diffrn_reflns_number 2514
_diffrn_reflns_theta_full 24.98
_diffrn_reflns_theta_max 24.98
_diffrn_reflns_theta_min 3.16
_exptl_absorpt_coefficient_mu 6.082
_exptl_absorpt_correction_T_max 1.000
_exptl_absorpt_correction_T_min 0.610
_exptl_absorpt_correction_type semiempirical
_exptl_absorpt_process_details psi-scan
_exptl_crystal_colour brown
_exptl_crystal_density_diffrn 2.112
_exptl_crystal_density_method 'not measured'
_exptl_crystal_description prism
_exptl_crystal_F_000 728
_exptl_crystal_size_max 0.18
_exptl_crystal_size_mid 0.07
_exptl_crystal_size_min 0.04
_refine_diff_density_max 0.780
_refine_diff_density_min -0.760
_refine_diff_density_rms 0.104
_refine_ls_extinction_method none
_refine_ls_goodness_of_fit_ref 1.031
_refine_ls_hydrogen_treatment mixed
_refine_ls_matrix_type full
_refine_ls_number_parameters 127
_refine_ls_number_reflns 2129
_refine_ls_number_restraints 0
_refine_ls_restrained_S_all 1.031
_refine_ls_R_factor_all 0.0536
_refine_ls_R_factor_gt 0.0282
_refine_ls_shift/su_max 0.001
_refine_ls_shift/su_mean 0.000
_refine_ls_structure_factor_coef Fsqd
_refine_ls_weighting_details 'calc w=1/[\s^2^(Fo^2^)+(0.0457P)^2^+1.2878P] where P=(Fo^2^+2Fc^2^)/3'
_refine_ls_weighting_scheme calc
_refine_ls_wR_factor_gt 0.0715
_refine_ls_wR_factor_ref 0.0793
_reflns_number_gt 1630
_reflns_number_total 2129
_reflns_threshold_expression >2sigma(I)
_cod_data_source_file b503883a.txt
_cod_data_source_block da027
_cod_original_cell_volume 1210.9(5)
_cod_original_sg_symbol_H-M P2(1)/n
_cod_database_code 7008522

loop_
_symmetry_equiv_pos_as_xyz
'x, y, z'
'x+1/2, -y+1/2, z+1/2'
'-x, -y, -z'
'-x-1/2, y-1/2, -z-1/2'

loop_
_atom_site_label
_atom_site_type_symbol
_atom_site_fract_x
_atom_site_fract_y
_atom_site_fract_z
_atom_site_U_iso_or_equiv
_atom_site_adp_type
_atom_site_occupancy
_atom_site_symmetry_multiplicity
_atom_site_calc_flag
_atom_site_refinement_flags
_atom_site_disorder_assembly
_atom_site_disorder_group
I I 0.44640(5) 0.05501(3) 0.851067(17) 0.05486(14) Uani 1 1 d . . .
Br Br 0.13319(10) -0.02960(7) 0.75978(4) 0.0843(2) Uani 1 1 d . . .
S S 0.7438(2) 0.10691(14) 0.94505(9) 0.0700(4) Uani 1 1 d . . .
N1 N 0.7254(5) 0.3608(4) 1.00593(19) 0.0429(8) Uani 1 1 d . . .
N2 N 0.7958(5) 0.3602(4) 0.88501(19) 0.0444(8) Uani 1 1 d . . .
C1 C 0.7525(6) 0.2805(5) 0.9446(3) 0.0472(10) Uani 1 1 d . . .
C2 C 0.7546(5) 0.4952(5) 0.9858(2) 0.0385(9) Uani 1 1 d . . .
C3 C 0.7519(6) 0.6146(5) 1.0284(3) 0.0460(10) Uani 1 1 d . . .
H3 H 0.7233 0.6150 1.0801 0.055 Uiso 1 1 calc R . .
C4 C 0.7938(6) 0.7332(5) 0.9905(3) 0.0526(11) Uani 1 1 d . . .
H4 H 0.7929 0.8156 1.0172 0.063 Uiso 1 1 calc R . .
C5 C 0.8374(6) 0.7320(5) 0.9131(3) 0.0495(11) Uani 1 1 d . . .
H5 H 0.8659 0.8137 0.8896 0.059 Uiso 1 1 calc R . .
C6 C 0.8397(6) 0.6141(5) 0.8706(3) 0.0462(10) Uani 1 1 d . . .
H6 H 0.8670 0.6140 0.8187 0.055 Uiso 1 1 calc R . .
C7 C 0.7990(6) 0.4946(5) 0.9088(2) 0.0392(9) Uani 1 1 d . . .
C8 C 0.8473(8) 0.3132(6) 0.8087(3) 0.0654(14) Uani 1 1 d . . .
H8A H 0.8564 0.2157 0.8089 0.078 Uiso 1 1 calc R . .
H8B H 0.9651 0.3518 0.7992 0.078 Uiso 1 1 calc R . .
H8C H 0.7540 0.3414 0.7682 0.078 Uiso 1 1 calc R . .
C9 C 0.6795(7) 0.3139(6) 1.0828(3) 0.0562(12) Uani 1 1 d . . .
H9A H 0.6116 0.2299 1.0769 0.067 Uiso 1 1 calc R . .
H9B H 0.6048 0.3813 1.1055 0.067 Uiso 1 1 calc R . .
H9C H 0.7921 0.2998 1.1164 0.067 Uiso 1 1 calc R . .

loop_
_atom_site_aniso_label
_atom_site_aniso_U_11
_atom_site_aniso_U_22
_atom_site_aniso_U_33
_atom_site_aniso_U_23
_atom_site_aniso_U_13
_atom_site_aniso_U_12
I 0.0798(2) 0.03795(18) 0.0506(2) -0.00145(14) 0.02578(15) -0.00471(16)
Br 0.0901(5) 0.0886(5) 0.0728(4) 0.0063(3) 0.0005(3) -0.0149(4)
S 0.0963(11) 0.0368(7) 0.0745(9) 0.0066(6) -0.0044(8) -0.0033(7)
N1 0.044(2) 0.044(2) 0.0416(18) 0.0049(16) 0.0047(15) -0.0009(17)
N2 0.054(2) 0.039(2) 0.0396(18) -0.0003(16) 0.0006(16) 0.0009(17)
C1 0.050(3) 0.040(2) 0.050(2) 0.007(2) -0.0010(19) -0.004(2)
C2 0.034(2) 0.037(2) 0.044(2) 0.0038(19) 0.0031(17) -0.0011(18)
C3 0.043(2) 0.050(3) 0.045(2) -0.002(2) 0.0050(19) 0.005(2)
C4 0.050(3) 0.042(3) 0.067(3) -0.009(2) 0.008(2) 0.002(2)
C5 0.046(3) 0.040(3) 0.063(3) 0.008(2) 0.008(2) 0.002(2)
C6 0.049(3) 0.046(3) 0.045(2) 0.004(2) 0.0061(19) 0.001(2)
C7 0.040(2) 0.038(2) 0.040(2) 0.0016(19) 0.0020(17) 0.0013(19)
C8 0.096(4) 0.055(3) 0.047(3) -0.008(2) 0.014(3) 0.001(3)
C9 0.055(3) 0.060(3) 0.055(3) 0.015(2) 0.013(2) -0.005(2)

loop_
_atom_type_symbol
_atom_type_description
_atom_type_scat_dispersion_real
_atom_type_scat_dispersion_imag
_atom_type_scat_source
I I -0.4742 1.8119 'International Tables Vol C Tables 4.2.6.8 and 6.1.1.4'
Br Br -0.2901 2.4595 'International Tables Vol C Tables 4.2.6.8 and 6.1.1.4'
S S 0.1246 0.1234 'International Tables Vol C Tables 4.2.6.8 and 6.1.1.4'
N N 0.0061 0.0033 'International Tables Vol C Tables 4.2.6.8 and 6.1.1.4'
C C 0.0033 0.0016 'International Tables Vol C Tables 4.2.6.8 and 6.1.1.4'
H H 0.0000 0.0000 'International Tables Vol C Tables 4.2.6.8 and 6.1.1.4'

loop_
_geom_angle_atom_site_label_1
_geom_angle_atom_site_label_2
_geom_angle_atom_site_label_3
_geom_angle
_geom_angle_site_symmetry_1
_geom_angle_site_symmetry_3
_geom_angle_publ_flag
S I Br 173.28(3) . . ?
C1 S I 102.75(17) . . ?
C1 N1 C2 109.0(3) . . ?
C1 N1 C9 125.7(4) . . ?
C2 N1 C9 125.2(4) . . ?
C1 N2 C7 109.2(3) . . ?
C1 N2 C8 126.2(4) . . ?
C7 N2 C8 124.4(4) . . ?
N1 C1 N2 108.4(4) . . ?
N1 C1 S 125.0(3) . . ?
N2 C1 S 126.5(4) . . ?
C3 C2 N1 131.7(4) . . ?
C3 C2 C7 121.5(4) . . ?
N1 C2 C7 106.7(4) . . ?
C4 C3 C2 116.8(4) . . ?
C3 C4 C5 121.4(4) . . ?
C6 C5 C4 122.0(4) . . ?
C5 C6 C7 116.6(4) . . ?
N2 C7 C2 106.7(4) . . ?
N2 C7 C6 131.7(4) . . ?
C2 C7 C6 121.6(4) . . ?

loop_
_geom_bond_atom_site_label_1
_geom_bond_atom_site_label_2
_geom_bond_distance
_geom_bond_site_symmetry_2
_geom_bond_publ_flag
I S 2.6072(17) . ?
I Br 2.7509(10) . ?
S C1 1.706(5) . ?
N1 C1 1.344(6) . ?
N1 C2 1.386(6) . ?
N1 C9 1.465(5) . ?
N2 C1 1.348(5) . ?
N2 C7 1.382(6) . ?
N2 C8 1.469(5) . ?
C2 C3 1.383(6) . ?
C2 C7 1.388(6) . ?
C3 C4 1.382(7) . ?
C4 C5 1.394(6) . ?
C5 C6 1.369(6) . ?
C6 C7 1.390(6) . ?
